data_4126015
loop_
_publ_author_name
'Wang, Shuai'
'McCrea-Hendrick, Madison L'
'Weinstein, Cory M.'
'Caputo, Christine A.'
'Hoppe, Elke'
'Fettinger, James C.'
'Olmstead, Marilyn M.'
'Power, Philip P.'

_publ_section_title
;
 Tin(II) Hydrides as Intermediates in Rearrangements of Tin(II) Alkyl
 Derivatives.
;
_journal_name_full 'Journal of the American Chemical Society'
_journal_paper_doi 10.1021/jacs.7b02271
_journal_year 2017
_chemical_formula_moiety 'C37 H48 Sn'
_chemical_formula_sum 'C37 H48 Sn'
_chemical_formula_weight 611.44
_space_group_crystal_system monoclinic
_space_group_IT_number 11
_space_group_name_Hall '-P 2yb'
_space_group_name_H-M_alt 'P 1 21/m 1'
_symmetry_space_group_name_Hall '-P 2yb'
_symmetry_space_group_name_H-M 'P 1 21/m 1'
_atom_sites_solution_hydrogens geom
_audit_creation_method SHELXL-2016/6
_cell_angle_alpha 90
_cell_angle_beta 109.9461(5)
_cell_angle_gamma 90
_cell_formula_units_Z 2
_cell_length_a 8.2057(2)
_cell_length_b 18.9164(4)
_cell_length_c 10.9560(2)
_cell_measurement_reflns_used 9092
_cell_measurement_temperature 90(2)
_cell_measurement_theta_max 72.29
_cell_measurement_theta_min 4.89
_cell_volume 1598.60(6)
_computing_cell_refinement 'SAINT (8.34a) (Bruker, 2013)'
_computing_data_collection 'Apex2 (2014.9-1) (Bruker, 2014)'
_computing_data_reduction 'SAINT (8.34a) (Bruker, 2013)'
_computing_molecular_graphics 'Bruker SHELXTL'
_computing_publication_material 'Bruker SHELXTL'
_computing_structure_refinement 'SHELXL-2016/6 (Sheldrick, 2016)'
_computing_structure_solution 'SHELXT (Sheldrick, 2014)'
_diffrn_ambient_temperature 90(2)
_diffrn_measured_fraction_theta_full 0.971
_diffrn_measured_fraction_theta_max 0.965
_diffrn_measurement_device_type 'Bruker APEX-II CCD'
_diffrn_measurement_method '\f and \w scans'
_diffrn_radiation_type CuK\a
_diffrn_radiation_wavelength 1.54178
_diffrn_reflns_av_unetI/netI 0.0205
_diffrn_reflns_Laue_measured_fraction_full 0.971
_diffrn_reflns_Laue_measured_fraction_max 0.965
_diffrn_reflns_limit_h_max 8
_diffrn_reflns_limit_h_min -9
_diffrn_reflns_limit_k_max 23
_diffrn_reflns_limit_k_min 0
_diffrn_reflns_limit_l_max 13
_diffrn_reflns_limit_l_min 0
_diffrn_reflns_number 3137
_diffrn_reflns_point_group_measured_fraction_full 0.971
_diffrn_reflns_point_group_measured_fraction_max 0.965
_diffrn_reflns_theta_full 67.679
_diffrn_reflns_theta_max 72.278
_diffrn_reflns_theta_min 4.293
_exptl_absorpt_coefficient_mu 6.500
_exptl_absorpt_correction_T_max 0.3303
_exptl_absorpt_correction_T_min 0.1265
_exptl_absorpt_correction_type multi-scan
_exptl_absorpt_process_details 'SADABS 2014/5 (Sheldrick, 2014)'
_exptl_crystal_colour Red
_exptl_crystal_density_diffrn 1.270
_exptl_crystal_description Block
_exptl_crystal_F_000 640
_exptl_crystal_size_max 0.378
_exptl_crystal_size_mid 0.276
_exptl_crystal_size_min 0.248
_refine_diff_density_max 0.412
_refine_diff_density_min -0.289
_refine_diff_density_rms 0.052
_refine_ls_extinction_method none
_refine_ls_goodness_of_fit_ref 1.051
_refine_ls_hydrogen_treatment constr
_refine_ls_matrix_type full
_refine_ls_number_parameters 216
_refine_ls_number_reflns 3137
_refine_ls_number_restraints 1
_refine_ls_restrained_S_all 1.051
_refine_ls_R_factor_all 0.0265
_refine_ls_R_factor_gt 0.0264
_refine_ls_shift/su_max 0.001
_refine_ls_shift/su_mean 0.000
_refine_ls_structure_factor_coef Fsqd
_refine_ls_weighting_details 'w=1/[\s^2^(Fo^2^)+(0.0309P)^2^+0.8507P] where P=(Fo^2^+2Fc^2^)/3'
_refine_ls_weighting_scheme calc
_refine_ls_wR_factor_gt 0.0673
_refine_ls_wR_factor_ref 0.0675
_reflns_Friedel_coverage 0.000
_reflns_number_gt 3113
_reflns_number_total 3137
_reflns_threshold_expression 'I > 2\s(I)'
_cod_data_source_file ja7b02271_si_002.cif
_cod_data_source_block VW50TW51
_cod_depositor_comments
;
The following automatic conversions were performed:

'_exptl_absorpt_correction_type' value 'Multi-scan' changed to
'multi-scan' according to
/home/data/users/saulius/crontab/automatic-downloads/rss-feeds/ACS/lib/dictionaries/cif_core.dic
dictionary named 'cif_core.dic' version 2.4.2 from 2011-04-26.

Automatic conversion script
Id: cif_fix_values 4973 2017-02-22 13:04:09Z antanas 
;
_cod_database_code 4126015
_shelx_shelxl_version_number 2016/6
_shelx_space_group_comment
; 
The symmetry employed for this shelxl refinement is uniquely defined 
by the following loop, which should always be used as a source of 
symmetry information in preference to the above space-group names. 
They are only intended as comments. 
;
_shelx_estimated_absorpt_t_min 0.193
_shelx_estimated_absorpt_t_max 0.296

loop_
_space_group_symop_operation_xyz
'x, y, z'
'-x, y+1/2, -z'
'-x, -y, -z'
'x, -y-1/2, z'

loop_
_atom_site_label
_atom_site_type_symbol
_atom_site_fract_x
_atom_site_fract_y
_atom_site_fract_z
_atom_site_U_iso_or_equiv
_atom_site_adp_type
_atom_site_occupancy
_atom_site_site_symmetry_order
_atom_site_calc_flag
_atom_site_refinement_flags_posn
_atom_site_refinement_flags_adp
_atom_site_refinement_flags_occupancy
_atom_site_disorder_assembly
_atom_site_disorder_group
Sn1 Sn 0.67708(3) 0.76296(2) 0.73323(2) 0.02461(13) Uani 0.5 1 d . . P A -1
C1 C 0.4697(3) 0.750000 0.8162(2) 0.0194(4) Uani 1 2 d S T P . .
C2 C 0.4104(2) 0.68621(8) 0.85076(15) 0.0204(3) Uani 1 1 d . . . . .
C3 C 0.2990(2) 0.68638(8) 0.92256(16) 0.0242(3) Uani 1 1 d . . . . .
H3 H 0.260313 0.642929 0.946604 0.029 Uiso 1 1 calc R U . . .
C4 C 0.2445(3) 0.750000 0.9589(2) 0.0256(5) Uani 1 2 d S T P . .
H4 H 0.169862 0.750001 1.008822 0.031 Uiso 1 2 calc R U P . .
C5 C 0.4672(3) 0.61920(8) 0.80395(18) 0.0273(4) Uani 1 1 d . . . . .
C6 C 0.3610(3) 0.58975(10) 0.6852(2) 0.0427(5) Uani 1 1 d . . . . .
C7 C 0.4184(5) 0.52898(12) 0.6396(2) 0.0712(10) Uani 1 1 d . . . . .
H7 H 0.347268 0.508091 0.560529 0.085 Uiso 1 1 calc R U . . .
C8 C 0.5744(5) 0.49920(12) 0.7064(3) 0.0707(10) Uani 1 1 d . . . . .
H8 H 0.611669 0.458312 0.672886 0.085 Uiso 1 1 calc R U . . .
C9 C 0.6785(4) 0.52793(12) 0.8220(3) 0.0550(7) Uani 1 1 d . . . . .
H9 H 0.787047 0.506508 0.867301 0.066 Uiso 1 1 calc R U . . .
C10 C 0.6275(3) 0.58834(9) 0.8746(2) 0.0343(4) Uani 1 1 d . . . . .
C11 C 0.1840(4) 0.62039(11) 0.6113(2) 0.0528(7) Uani 1 1 d . . . . .
H11 H 0.184067 0.670739 0.639179 0.063 Uiso 1 1 calc R U . . .
C12 C 0.1393(5) 0.62011(14) 0.4630(2) 0.0752(10) Uani 1 1 d . . . . .
H12A H 0.130100 0.571209 0.431870 0.113 Uiso 1 1 calc R U . . .
H12B H 0.230774 0.644544 0.440853 0.113 Uiso 1 1 calc R U . . .
H12C H 0.028576 0.644406 0.421915 0.113 Uiso 1 1 calc R U . . .
C13 C 0.0459(4) 0.58193(14) 0.6477(3) 0.0637(8) Uani 1 1 d . . . . .
H13A H 0.048767 0.531523 0.627961 0.096 Uiso 1 1 calc R U . . .
H13B H -0.068217 0.601392 0.598084 0.096 Uiso 1 1 calc R U . . .
H13C H 0.067453 0.587937 0.740789 0.096 Uiso 1 1 calc R U . . .
C14 C 0.7355(3) 0.61563(11) 1.0070(2) 0.0407(5) Uani 1 1 d . . . . .
H14 H 0.695339 0.664653 1.015972 0.049 Uiso 1 1 calc R U . . .
C15 C 0.9292(3) 0.61906(16) 1.0277(4) 0.0777(11) Uani 1 1 d . . . . .
H15A H 0.974516 0.571040 1.028797 0.117 Uiso 1 1 calc R U . . .
H15B H 0.990273 0.642313 1.110733 0.117 Uiso 1 1 calc R U . . .
H15C H 0.947118 0.646027 0.956976 0.117 Uiso 1 1 calc R U . . .
C16 C 0.7043(4) 0.56995(17) 1.1115(3) 0.0664(8) Uani 1 1 d . . . . .
H16A H 0.580690 0.570526 1.100550 0.100 Uiso 1 1 calc R U . . .
H16B H 0.771467 0.588654 1.197420 0.100 Uiso 1 1 calc R U . . .
H16C H 0.740768 0.521312 1.103844 0.100 Uiso 1 1 calc R U . . .
C17 C 0.5266(5) 0.7435(6) 0.5265(3) 0.0281(12) Uani 0.5 1 d D . P A -1
H17 H 0.399180 0.748742 0.508365 0.034 Uiso 0.5 1 calc R U P A -1
C18 C 0.5738(6) 0.6682(2) 0.5028(4) 0.0363(8) Uani 0.5 1 d D . P A -1
H18A H 0.470124 0.637370 0.476341 0.044 Uiso 0.5 1 calc R U P A -1
H18B H 0.661204 0.648297 0.581682 0.044 Uiso 0.5 1 calc R U P A -1
C19 C 0.6481(6) 0.6760(2) 0.3929(4) 0.0396(9) Uani 0.5 1 d . . P A -1
H19 H 0.720510 0.635256 0.383458 0.047 Uiso 0.5 1 calc R U P A -1
C20 C 0.7458(5) 0.7467(19) 0.4276(4) 0.046(2) Uani 0.5 1 d . . P A -1
H20A H 0.839993 0.745476 0.512982 0.055 Uiso 0.5 1 calc R U P A -1
H20B H 0.791169 0.763209 0.359625 0.055 Uiso 0.5 1 calc R U P A -1
C21 C 0.5888(6) 0.7890(2) 0.4303(4) 0.0378(9) Uani 0.5 1 d . . P A -1
H21 H 0.611632 0.840015 0.454207 0.045 Uiso 0.5 1 calc R U P A -1
C22 C 0.4604(8) 0.7749(3) 0.2911(5) 0.0431(12) Uani 0.5 1 d . . P A -1
H22A H 0.483777 0.806541 0.226973 0.052 Uiso 0.5 1 calc R U P A -1
H22B H 0.338766 0.781180 0.286604 0.052 Uiso 0.5 1 calc R U P A -1
C23 C 0.4987(7) 0.6960(3) 0.2676(5) 0.0440(11) Uani 0.5 1 d . . P A -1
H23A H 0.395687 0.665962 0.255695 0.053 Uiso 0.5 1 calc R U P A -1
H23B H 0.534725 0.691413 0.190485 0.053 Uiso 0.5 1 calc R U P A -1

loop_
_atom_site_aniso_label
_atom_site_aniso_U_11
_atom_site_aniso_U_22
_atom_site_aniso_U_33
_atom_site_aniso_U_23
_atom_site_aniso_U_13
_atom_site_aniso_U_12
Sn1 0.02500(13) 0.0291(3) 0.02199(11) -0.00032(8) 0.01098(8) -0.00075(8)
C1 0.0216(11) 0.0206(10) 0.0140(10) 0.000 0.0034(8) 0.000
C2 0.0211(8) 0.0192(7) 0.0193(7) 0.0001(6) 0.0048(6) 0.0004(6)
C3 0.0258(9) 0.0225(8) 0.0244(8) 0.0023(6) 0.0087(6) -0.0030(6)
C4 0.0231(12) 0.0301(12) 0.0260(12) 0.000 0.0116(9) 0.000
C5 0.0398(10) 0.0178(7) 0.0298(9) 0.0047(6) 0.0189(8) 0.0019(6)
C6 0.0800(16) 0.0179(8) 0.0286(10) 0.0003(7) 0.0163(10) 0.0027(9)
C7 0.153(3) 0.0239(10) 0.0359(12) -0.0008(9) 0.0315(16) 0.0205(14)
C8 0.148(3) 0.0290(10) 0.0572(16) 0.0086(10) 0.0638(18) 0.0327(15)
C9 0.0766(18) 0.0333(10) 0.0772(18) 0.0262(11) 0.0551(15) 0.0285(11)
C10 0.0411(11) 0.0233(8) 0.0486(11) 0.0121(7) 0.0284(9) 0.0072(7)
C11 0.0833(18) 0.0249(9) 0.0300(11) -0.0045(8) -0.0067(11) -0.0044(10)
C12 0.122(3) 0.0454(14) 0.0316(12) -0.0023(10) -0.0088(14) -0.0277(15)
C13 0.078(2) 0.0492(13) 0.0450(14) -0.0040(11) -0.0040(13) -0.0044(13)
C14 0.0256(10) 0.0335(9) 0.0595(13) 0.0162(9) 0.0102(9) 0.0050(7)
C15 0.0280(14) 0.0577(16) 0.142(3) 0.0369(18) 0.0212(15) 0.0076(11)
C16 0.0598(17) 0.0833(19) 0.0437(14) 0.0192(13) 0.0016(11) -0.0261(14)
C17 0.0350(15) 0.026(4) 0.0234(12) 0.002(2) 0.0100(11) 0.000(2)
C18 0.044(2) 0.038(2) 0.0269(19) 0.0003(16) 0.0121(16) 0.0002(16)
C19 0.047(3) 0.045(2) 0.028(2) -0.0029(17) 0.0140(18) 0.0039(19)
C20 0.047(2) 0.065(6) 0.0300(15) 0.008(7) 0.0202(14) 0.015(9)
C21 0.049(3) 0.040(2) 0.0255(19) 0.0030(18) 0.0143(18) -0.0049(19)
C22 0.058(3) 0.045(3) 0.023(2) 0.0043(17) 0.010(2) 0.002(2)
C23 0.055(3) 0.050(3) 0.025(2) 0.000(2) 0.011(2) 0.007(2)

loop_
_atom_type_symbol
_atom_type_description
_atom_type_scat_dispersion_real
_atom_type_scat_dispersion_imag
_atom_type_scat_source
C C 0.0181 0.0091 'International Tables Vol C Tables 4.2.6.8 and 6.1.1.4'
H H 0.0000 0.0000 'International Tables Vol C Tables 4.2.6.8 and 6.1.1.4'
Sn Sn 0.0259 5.4591 'International Tables Vol C Tables 4.2.6.8 and 6.1.1.4'

loop_
_geom_angle_atom_site_label_1
_geom_angle_atom_site_label_2
_geom_angle_atom_site_label_3
_geom_angle
_geom_angle_site_symmetry_1
_geom_angle_site_symmetry_3
C1 Sn1 C17 99.45(13) . .
C2 C1 C2 119.0(2) . 4_575
C2 C1 Sn1 126.64(11) . .
C2 C1 Sn1 113.87(10) 4_575 .
C2 C1 Sn1 113.87(10) . 4_575
C2 C1 Sn1 126.64(11) 4_575 4_575
C3 C2 C1 120.36(15) . .
C3 C2 C5 122.32(14) . .
C1 C2 C5 117.29(15) . .
C4 C3 C2 120.05(16) . .
C4 C3 H3 120.0 . .
C2 C3 H3 120.0 . .
C3 C4 C3 120.1(2) 4_575 .
C3 C4 H4 119.9 4_575 .
C3 C4 H4 119.9 . .
C10 C5 C6 120.78(17) . .
C10 C5 C2 120.27(17) . .
C6 C5 C2 118.88(17) . .
C7 C6 C5 118.5(2) . .
C7 C6 C11 120.1(2) . .
C5 C6 C11 121.29(18) . .
C8 C7 C6 121.2(3) . .
C8 C7 H7 119.4 . .
C6 C7 H7 119.4 . .
C7 C8 C9 120.4(2) . .
C7 C8 H8 119.8 . .
C9 C8 H8 119.8 . .
C8 C9 C10 121.4(2) . .
C8 C9 H9 119.3 . .
C10 C9 H9 119.3 . .
C5 C10 C9 117.7(2) . .
C5 C10 C14 121.29(17) . .
C9 C10 C14 120.9(2) . .
C13 C11 C6 110.09(19) . .
C13 C11 C12 110.3(2) . .
C6 C11 C12 113.7(3) . .
C13 C11 H11 107.5 . .
C6 C11 H11 107.5 . .
C12 C11 H11 107.5 . .
C11 C12 H12A 109.5 . .
C11 C12 H12B 109.5 . .
H12A C12 H12B 109.5 . .
C11 C12 H12C 109.5 . .
H12A C12 H12C 109.5 . .
H12B C12 H12C 109.5 . .
C11 C13 H13A 109.5 . .
C11 C13 H13B 109.5 . .
H13A C13 H13B 109.5 . .
C11 C13 H13C 109.5 . .
H13A C13 H13C 109.5 . .
H13B C13 H13C 109.5 . .
C10 C14 C16 109.53(18) . .
C10 C14 C15 113.4(2) . .
C16 C14 C15 110.2(2) . .
C10 C14 H14 107.9 . .
C16 C14 H14 107.9 . .
C15 C14 H14 107.9 . .
C14 C15 H15A 109.5 . .
C14 C15 H15B 109.5 . .
H15A C15 H15B 109.5 . .
C14 C15 H15C 109.5 . .
H15A C15 H15C 109.5 . .
H15B C15 H15C 109.5 . .
C14 C16 H16A 109.5 . .
C14 C16 H16B 109.5 . .
H16A C16 H16B 109.5 . .
C14 C16 H16C 109.5 . .
H16A C16 H16C 109.5 . .
H16B C16 H16C 109.5 . .
C18 C17 C21 103.8(3) . .
C18 C17 Sn1 104.2(4) . .
C21 C17 Sn1 113.5(5) . .
C18 C17 H17 111.6 . .
C21 C17 H17 111.6 . .
Sn1 C17 H17 111.6 . .
C17 C18 C19 103.7(3) . .
C17 C18 H18A 111.0 . .
C19 C18 H18A 111.0 . .
C17 C18 H18B 111.0 . .
C19 C18 H18B 111.0 . .
H18A C18 H18B 109.0 . .
C18 C19 C20 101.7(3) . .
C18 C19 C23 108.3(4) . .
C20 C19 C23 101.2(7) . .
C18 C19 H19 114.7 . .
C20 C19 H19 114.7 . .
C23 C19 H19 114.7 . .
C21 C20 C19 95.1(7) . .
C21 C20 H20A 112.7 . .
C19 C20 H20A 112.7 . .
C21 C20 H20B 112.7 . .
C19 C20 H20B 112.7 . .
H20A C20 H20B 110.2 . .
C20 C21 C22 100.6(5) . .
C20 C21 C17 101.2(10) . .
C22 C21 C17 107.3(4) . .
C20 C21 H21 115.3 . .
C22 C21 H21 115.3 . .
C17 C21 H21 115.3 . .
C21 C22 C23 102.6(4) . .
C21 C22 H22A 111.2 . .
C23 C22 H22A 111.2 . .
C21 C22 H22B 111.2 . .
C23 C22 H22B 111.2 . .
H22A C22 H22B 109.2 . .
C19 C23 C22 103.4(5) . .
C19 C23 H23A 111.1 . .
C22 C23 H23A 111.1 . .
C19 C23 H23B 111.1 . .
C22 C23 H23B 111.1 . .
H23A C23 H23B 109.0 . .

loop_
_geom_bond_atom_site_label_1
_geom_bond_atom_site_label_2
_geom_bond_distance
_geom_bond_site_symmetry_2
Sn1 C1 2.200(2) .
Sn1 C17 2.209(4) .
C1 C2 1.4006(19) .
C1 C2 1.4006(19) 4_575
C2 C3 1.395(2) .
C2 C5 1.500(2) .
C3 C4 1.389(2) .
C3 H3 0.9500 .
C4 H4 0.9500 .
C5 C10 1.406(3) .
C5 C6 1.410(3) .
C6 C7 1.398(3) .
C6 C11 1.516(3) .
C7 C8 1.361(5) .
C7 H7 0.9500 .
C8 C9 1.375(5) .
C8 H8 0.9500 .
C9 C10 1.406(3) .
C9 H9 0.9500 .
C10 C14 1.509(3) .
C11 C13 1.510(4) .
C11 C12 1.539(3) .
C11 H11 1.0000 .
C12 H12A 0.9800 .
C12 H12B 0.9800 .
C12 H12C 0.9800 .
C13 H13A 0.9800 .
C13 H13B 0.9800 .
C13 H13C 0.9800 .
C14 C16 1.524(3) .
C14 C15 1.529(3) .
C14 H14 1.0000 .
C15 H15A 0.9800 .
C15 H15B 0.9800 .
C15 H15C 0.9800 .
C16 H16A 0.9800 .
C16 H16B 0.9800 .
C16 H16C 0.9800 .
C17 C18 1.521(10) .
C17 C21 1.575(8) .
C17 H17 1.0000 .
C18 C19 1.531(6) .
C18 H18A 0.9900 .
C18 H18B 0.9900 .
C19 C20 1.54(3) .
C19 C23 1.543(7) .
C19 H19 1.0000 .
C20 C21 1.526(19) .
C20 H20A 0.9900 .
C20 H20B 0.9900 .
C21 C22 1.553(6) .
C21 H21 1.0000 .
C22 C23 1.563(9) .
C22 H22A 0.9900 .
C22 H22B 0.9900 .
C23 H23A 0.9900 .
C23 H23B 0.9900 .

loop_
_geom_torsion_atom_site_label_1
_geom_torsion_atom_site_label_2
_geom_torsion_atom_site_label_3
_geom_torsion_atom_site_label_4
_geom_torsion
_geom_torsion_site_symmetry_1
_geom_torsion_site_symmetry_4
C2 C1 C2 C3 -2.3(3) 4_575 .
Sn1 C1 C2 C3 168.99(13) . .
Sn1 C1 C2 C3 170.06(13) 4_575 .
C2 C1 C2 C5 175.85(14) 4_575 .
Sn1 C1 C2 C5 -12.9(3) . .
Sn1 C1 C2 C5 -11.8(2) 4_575 .
C1 C2 C3 C4 0.8(3) . .
C5 C2 C3 C4 -177.30(19) . .
C2 C3 C4 C3 0.8(4) . 4_575
C3 C2 C5 C10 -97.2(2) . .
C1 C2 C5 C10 84.7(2) . .
C3 C2 C5 C6 85.8(2) . .
C1 C2 C5 C6 -92.3(2) . .
C10 C5 C6 C7 0.3(3) . .
C2 C5 C6 C7 177.3(2) . .
C10 C5 C6 C11 176.97(19) . .
C2 C5 C6 C11 -6.0(3) . .
C5 C6 C7 C8 -1.1(4) . .
C11 C6 C7 C8 -177.9(3) . .
C6 C7 C8 C9 1.0(4) . .
C7 C8 C9 C10 0.1(4) . .
C6 C5 C10 C9 0.7(3) . .
C2 C5 C10 C9 -176.29(17) . .
C6 C5 C10 C14 -174.82(18) . .
C2 C5 C10 C14 8.2(3) . .
C8 C9 C10 C5 -0.9(3) . .
C8 C9 C10 C14 174.6(2) . .
C7 C6 C11 C13 83.0(3) . .
C5 C6 C11 C13 -93.7(2) . .
C7 C6 C11 C12 -41.4(3) . .
C5 C6 C11 C12 142.0(2) . .
C5 C10 C14 C16 97.9(2) . .
C9 C10 C14 C16 -77.5(3) . .
C5 C10 C14 C15 -138.62(19) . .
C9 C10 C14 C15 46.0(3) . .
C21 C17 C18 C19 -2.9(4) . .
Sn1 C17 C18 C19 -122.0(3) . .
C17 C18 C19 C20 36.7(8) . .
C17 C18 C19 C23 -69.4(5) . .
C18 C19 C20 C21 -55.8(5) . .
C23 C19 C20 C21 55.8(5) . .
C19 C20 C21 C22 -57.2(6) . .
C19 C20 C21 C17 53.0(4) . .
C18 C17 C21 C20 -32.1(9) . .
Sn1 C17 C21 C20 80.3(9) . .
C18 C17 C21 C22 72.9(4) . .
Sn1 C17 C21 C22 -174.7(4) . .
C20 C21 C22 C23 37.3(12) . .
C17 C21 C22 C23 -68.1(6) . .
C18 C19 C23 C22 73.2(5) . .
C20 C19 C23 C22 -33.2(6) . .
C21 C22 C23 C19 -2.3(5) . .
